data_7156772
loop_
_publ_author_name
'Arrata, Irene'
'Grison, Claire M.'
'Coubrough, Heather M.'
'Prabhakaran, Panchami'
'Little, Marc A.'
'Tomlinson, Darren C.'
'Webb, Michael E.'
'Wilson, Andrew J.'

_publ_section_title
;
 Control of conformation in \a-helix mimicking aromatic oligoamide
 foldamers through interactions between adjacent side-chains.
;
_journal_issue 15
_journal_name_full 'Organic &amp; biomolecular chemistry'
_journal_page_first 3861
_journal_page_last 3867
_journal_paper_doi 10.1039/c9ob00123a
_journal_volume 17
_journal_year 2019
_chemical_formula_moiety 'C37 H37 N3 O9'
_chemical_formula_sum 'C37 H37 N3 O9'
_chemical_formula_weight 667.70
_space_group_IT_number 2
_space_group_name_Hall '-P 1'
_space_group_name_H-M_alt 'P -1'
_symmetry_cell_setting triclinic
_symmetry_space_group_name_Hall '-P 1'
_symmetry_space_group_name_H-M 'P -1'
_atom_sites_solution_hydrogens geom
_atom_sites_solution_primary direct
_atom_sites_solution_secondary difmap
_audit_creation_method SHELXL-97
_audit_update_record
;
2019-01-13 deposited with the CCDC.    2019-02-27 downloaded from the CCDC.
;
_cell_angle_alpha 104.594(3)
_cell_angle_beta 106.964(4)
_cell_angle_gamma 93.190(3)
_cell_formula_units_Z 2
_cell_length_a 10.6086(14)
_cell_length_b 11.1096(13)
_cell_length_c 15.126(2)
_cell_measurement_reflns_used 5752
_cell_measurement_temperature 150(2)
_cell_measurement_theta_max 26.320
_cell_measurement_theta_min 2.604
_cell_volume 1634.0(4)
_computing_cell_refinement
;
APEX 2 software, Bruker Nonius 2004
;
_computing_data_collection
;
APEX 2 software, Bruker Nonius 2004 
;
_computing_data_reduction
;
SAINT - Bruker Integration program embedded in
APEX 2 software, Bruker Nonius 2004
;
_computing_molecular_graphics 'ORTEP-III Version 1.08 (Farrugia, 2005)'
_computing_publication_material
;
enCIFer: A program for viewing, editing and visualising CIFs. 
F. H. Allen, O. Johnson, G. P. Shields, B. R. Smith, M. Towler, 
J. Applied Cryst., 37, 331-334, 2004
;
_computing_structure_refinement
;
SHELXL-97 (Sheldrick, G. M.     Acta Cryst. (2008). A64, 112)
XSeed (L.J.Barbour, J.Supramol. Chem., 2003, 1, 189.) 
;
_computing_structure_solution
;
SHELXS-97 (Sheldrick, G. M.     Acta Cryst. (2008). A64, 112)
XSeed (L.J.Barbour, J.Supramol. Chem., 2003, 1, 189.)
;
_diffrn_ambient_temperature 150(2)
_diffrn_detector_area_resol_mean
; 
120 microns
;
_diffrn_measured_fraction_theta_full 0.950
_diffrn_measured_fraction_theta_max 0.950
_diffrn_measurement_device_type 'ApexII camera'
_diffrn_measurement_method 'rotation images'
_diffrn_radiation_monochromator
;
Mach3 kappa-type 4-circle goniostat.
;
_diffrn_radiation_source
;
Bruker Nonius FR591 rotating anode generator
;
_diffrn_radiation_type MoK\a
_diffrn_radiation_wavelength 0.71073
_diffrn_reflns_av_R_equivalents 0.0409
_diffrn_reflns_av_sigmaI/netI 0.0502
_diffrn_reflns_limit_h_max 13
_diffrn_reflns_limit_h_min -13
_diffrn_reflns_limit_k_max 13
_diffrn_reflns_limit_k_min -11
_diffrn_reflns_limit_l_max 18
_diffrn_reflns_limit_l_min -18
_diffrn_reflns_number 18478
_diffrn_reflns_theta_full 26.37
_diffrn_reflns_theta_max 26.37
_diffrn_reflns_theta_min 1.47
_diffrn_standards_decay_% 0
_diffrn_standards_interval_count 0
_diffrn_standards_interval_time 0
_diffrn_standards_number 0
_exptl_absorpt_coefficient_mu 0.098
_exptl_absorpt_correction_T_max 0.9922
_exptl_absorpt_correction_T_min 0.9807
_exptl_absorpt_correction_type multi-scan
_exptl_absorpt_process_details
;
See Sheldrick, G. M. (2002). SADABS.
 University of Gottingen, Germany. 
;
_exptl_crystal_colour colourless
_exptl_crystal_density_diffrn 1.357
_exptl_crystal_density_method 'not measured'
_exptl_crystal_description needle
_exptl_crystal_F_000 704
_exptl_crystal_size_max 0.20
_exptl_crystal_size_mid 0.11
_exptl_crystal_size_min 0.08
_refine_diff_density_max 0.181
_refine_diff_density_min -0.190
_refine_diff_density_rms 0.038
_refine_ls_extinction_method none
_refine_ls_goodness_of_fit_ref 1.007
_refine_ls_hydrogen_treatment constr
_refine_ls_matrix_type full
_refine_ls_number_parameters 443
_refine_ls_number_reflns 6349
_refine_ls_number_restraints 0
_refine_ls_restrained_S_all 1.007
_refine_ls_R_factor_all 0.0735
_refine_ls_R_factor_gt 0.0419
_refine_ls_shift/su_max 0.001
_refine_ls_shift/su_mean 0.000
_refine_ls_structure_factor_coef Fsqd
_refine_ls_weighting_details 'calc w=1/[\s^2^(Fo^2^)+(0.0364P)^2^+0.3882P] where P=(Fo^2^+2Fc^2^)/3'
_refine_ls_weighting_scheme calc
_refine_ls_wR_factor_gt 0.0872
_refine_ls_wR_factor_ref 0.0989
_reflns_number_gt 4349
_reflns_number_total 6349
_reflns_threshold_expression >2sigma(I)
_cod_data_source_file c9ob00123a2.cif
_cod_data_source_block Trimer_4
_cod_depositor_comments
;
The following automatic conversions were performed:

'_symmetry_cell_setting' value 'Triclinic' changed to 'triclinic'
according to
/home/data/users/saulius/crontab/automatic-downloads/rss-feeds/RSC/lib/dictionaries/cif_core.dic
dictionary named 'cif_core.dic' version 2.4.2 from 2011-04-26.

Automatic conversion script
Id: cif_fix_values 4973 2017-02-22 13:04:09Z antanas 

 Adding full bibliography for 7156772.cif.
;
_cod_original_sg_symbol_H-M P-1
_cod_database_code 7156772
_olex2_submission_special_instructions 'No special instructions were received'

loop_
_symmetry_equiv_pos_as_xyz
'x, y, z'
'-x, -y, -z'

loop_
_atom_site_label
_atom_site_type_symbol
_atom_site_fract_x
_atom_site_fract_y
_atom_site_fract_z
_atom_site_U_iso_or_equiv
_atom_site_adp_type
_atom_site_occupancy
_atom_site_symmetry_multiplicity
_atom_site_calc_flag
_atom_site_refinement_flags
O1 O 0.57782(12) 1.59916(11) 0.87821(9) 0.0390(3) Uani 1 1 d .
O2 O 0.76953(15) 1.80071(13) 0.95943(11) 0.0572(4) Uani 1 1 d .
O3 O 0.92963(15) 1.71890(14) 1.04055(11) 0.0611(4) Uani 1 1 d .
O4 O 0.60255(12) 1.21507(11) 0.61191(9) 0.0363(3) Uani 1 1 d .
O5 O 1.04958(11) 1.10933(11) 0.69121(9) 0.0378(3) Uani 1 1 d .
O6 O 0.75229(12) 0.63548(11) 0.37963(9) 0.0369(3) Uani 1 1 d .
O7 O 1.22665(11) 0.63057(11) 0.50540(8) 0.0325(3) Uani 1 1 d .
O8 O 1.25951(13) 0.20104(13) 0.28638(10) 0.0492(4) Uani 1 1 d .
O9 O 1.04537(13) 0.13260(12) 0.19982(9) 0.0431(3) Uani 1 1 d .
N1 N 0.83537(17) 1.71480(16) 0.96836(13) 0.0424(4) Uani 1 1 d .
N2 N 0.81810(14) 1.18164(13) 0.67010(10) 0.0319(4) Uani 1 1 d .
H8 H 0.8941 1.2172 0.7147 0.038 Uiso 1 1 calc R
N3 N 0.97640(14) 0.66124(13) 0.45259(10) 0.0289(3) Uani 1 1 d .
H9 H 1.0432 0.7142 0.4968 0.035 Uiso 1 1 calc R
C1 C 0.29942(17) 1.57644(18) 0.95409(13) 0.0352(4) Uani 1 1 d .
H1 H 0.2950 1.4906 0.9535 0.042 Uiso 1 1 calc R
C2 C 0.23405(18) 1.6570(2) 1.00645(13) 0.0415(5) Uani 1 1 d .
H2 H 0.1860 1.6262 1.0422 0.050 Uiso 1 1 calc R
C3 C 0.23895(19) 1.7810(2) 1.00649(14) 0.0430(5) Uani 1 1 d .
H3 H 0.1927 1.8352 1.0412 0.052 Uiso 1 1 calc R
C4 C 0.31096(19) 1.82744(19) 0.95610(14) 0.0418(5) Uani 1 1 d .
H4 H 0.3147 1.9132 0.9565 0.050 Uiso 1 1 calc R
C5 C 0.37753(18) 1.74737(17) 0.90511(13) 0.0346(4) Uani 1 1 d .
H5 H 0.4282 1.7792 0.8714 0.041 Uiso 1 1 calc R
C6 C 0.37103(16) 1.62131(16) 0.90272(12) 0.0289(4) Uani 1 1 d .
C7 C 0.44400(16) 1.53574(17) 0.84686(13) 0.0317(4) Uani 1 1 d .
H7A H 0.4430 1.4534 0.8609 0.038 Uiso 1 1 calc R
H7B H 0.4024 1.5220 0.7768 0.038 Uiso 1 1 calc R
C8 C 0.67012(17) 1.54170(17) 0.84361(12) 0.0310(4) Uani 1 1 d .
C9 C 0.80219(18) 1.59817(16) 0.88848(13) 0.0331(4) Uani 1 1 d .
C10 C 0.90622(18) 1.54494(17) 0.86449(13) 0.0342(4) Uani 1 1 d .
H10 H 0.9951 1.5853 0.8967 0.041 Uiso 1 1 calc R
C11 C 0.88040(17) 1.43232(17) 0.79319(12) 0.0320(4) Uani 1 1 d .
H11 H 0.9515 1.3952 0.7760 0.038 Uiso 1 1 calc R
C12 C 0.75003(17) 1.37360(16) 0.74681(12) 0.0279(4) Uani 1 1 d .
C13 C 0.64442(17) 1.42832(16) 0.77104(12) 0.0292(4) Uani 1 1 d .
H13 H 0.5555 1.3885 0.7382 0.035 Uiso 1 1 calc R
C14 C 0.71470(17) 1.24956(16) 0.66909(12) 0.0276(4) Uani 1 1 d .
C15 C 0.82065(17) 1.06298(16) 0.61008(12) 0.0281(4) Uani 1 1 d .
C16 C 0.94697(17) 1.02276(16) 0.62338(12) 0.0295(4) Uani 1 1 d .
C17 C 0.96048(17) 0.90644(16) 0.56983(12) 0.0300(4) Uani 1 1 d .
H17 H 1.0460 0.8804 0.5791 0.036 Uiso 1 1 calc R
C18 C 0.84859(16) 0.82682(16) 0.50197(12) 0.0264(4) Uani 1 1 d .
C19 C 0.72405(17) 0.86647(16) 0.49005(12) 0.0295(4) Uani 1 1 d .
H19 H 0.6476 0.8125 0.4446 0.035 Uiso 1 1 calc R
C20 C 0.70928(17) 0.98350(16) 0.54331(12) 0.0307(4) Uani 1 1 d .
H20 H 0.6235 1.0091 0.5341 0.037 Uiso 1 1 calc R
C21 C 0.85359(17) 0.69978(16) 0.43960(12) 0.0275(4) Uani 1 1 d .
C22 C 1.00948(16) 0.54754(16) 0.40423(12) 0.0265(4) Uani 1 1 d .
C23 C 1.14547(16) 0.53199(16) 0.43278(12) 0.0271(4) Uani 1 1 d .
C24 C 1.18722(17) 0.42433(16) 0.38819(12) 0.0295(4) Uani 1 1 d .
H24 H 1.2788 0.4145 0.4069 0.035 Uiso 1 1 calc R
C25 C 1.09403(17) 0.32963(16) 0.31529(12) 0.0290(4) Uani 1 1 d .
C26 C 0.96060(17) 0.34406(17) 0.28800(12) 0.0314(4) Uani 1 1 d .
H26 H 0.8977 0.2793 0.2390 0.038 Uiso 1 1 calc R
C27 C 0.91806(17) 0.45263(16) 0.33186(12) 0.0303(4) Uani 1 1 d .
H27 H 0.8264 0.4621 0.3124 0.036 Uiso 1 1 calc R
C28 C 1.17783(17) 1.06830(17) 0.72437(14) 0.0360(4) Uani 1 1 d .
H28A H 1.2075 1.0285 0.6689 0.043 Uiso 1 1 calc R
H28B H 1.1720 1.0063 0.7604 0.043 Uiso 1 1 calc R
C29 C 1.27492(18) 1.18367(17) 0.78917(13) 0.0364(4) Uani 1 1 d .
H29A H 1.2413 1.2238 0.8424 0.044 Uiso 1 1 calc R
H29B H 1.2785 1.2444 0.7517 0.044 Uiso 1 1 calc R
C30 C 1.41631(18) 1.15566(18) 0.83206(13) 0.0377(5) Uani 1 1 d .
H30A H 1.4160 1.1113 0.8811 0.045 Uiso 1 1 calc R
H30B H 1.4759 1.2363 0.8652 0.045 Uiso 1 1 calc R
C31 C 1.47394(18) 1.07568(17) 0.75778(14) 0.0375(5) Uani 1 1 d .
H31A H 1.4330 1.0908 0.6945 0.045 Uiso 1 1 calc R
H31B H 1.5709 1.1034 0.7777 0.045 Uiso 1 1 calc R
C32 C 1.45044(18) 0.93505(17) 0.74672(13) 0.0360(4) Uani 1 1 d .
H32A H 1.5276 0.9138 0.7926 0.043 Uiso 1 1 calc R
H32B H 1.3712 0.9178 0.7659 0.043 Uiso 1 1 calc R
C33 C 1.42983(18) 0.84727(17) 0.64670(13) 0.0343(4) Uani 1 1 d .
H33A H 1.3493 0.8631 0.6005 0.041 Uiso 1 1 calc R
H33B H 1.5070 0.8648 0.6254 0.041 Uiso 1 1 calc R
C34 C 1.41429(18) 0.71016(17) 0.64696(13) 0.0344(4) Uani 1 1 d .
H34A H 1.5018 0.6915 0.6825 0.041 Uiso 1 1 calc R
H34B H 1.3523 0.6994 0.6831 0.041 Uiso 1 1 calc R
C35 C 1.36406(17) 0.61435(17) 0.54934(13) 0.0339(4) Uani 1 1 d .
H35A H 1.4188 0.6280 0.5089 0.041 Uiso 1 1 calc R
H35B H 1.3686 0.5283 0.5564 0.041 Uiso 1 1 calc R
C36 C 1.14457(19) 0.21692(17) 0.26790(13) 0.0336(4) Uani 1 1 d .
C37 C 1.0865(2) 0.01997(18) 0.14972(15) 0.0498(6) Uani 1 1 d .
H37A H 1.1439 0.0426 0.1144 0.075 Uiso 1 1 calc R
H37B H 1.0077 -0.0374 0.1044 0.075 Uiso 1 1 calc R
H37C H 1.1356 -0.0214 0.1966 0.075 Uiso 1 1 calc R

loop_
_atom_site_aniso_label
_atom_site_aniso_U_11
_atom_site_aniso_U_22
_atom_site_aniso_U_33
_atom_site_aniso_U_23
_atom_site_aniso_U_13
_atom_site_aniso_U_12
O1 0.0280(7) 0.0350(8) 0.0471(8) -0.0061(6) 0.0168(6) 0.0032(6)
O2 0.0566(10) 0.0326(9) 0.0748(11) -0.0018(7) 0.0246(8) 0.0027(7)
O3 0.0467(10) 0.0627(11) 0.0496(9) -0.0149(8) 0.0066(8) 0.0002(8)
O4 0.0265(7) 0.0378(8) 0.0375(7) -0.0006(6) 0.0087(6) 0.0074(6)
O5 0.0232(7) 0.0314(7) 0.0457(8) -0.0035(6) 0.0031(6) 0.0053(5)
O6 0.0244(7) 0.0345(7) 0.0395(7) -0.0025(6) 0.0024(6) 0.0045(6)
O7 0.0210(6) 0.0315(7) 0.0353(7) -0.0010(5) 0.0034(5) 0.0035(5)
O8 0.0350(8) 0.0461(9) 0.0571(9) -0.0026(7) 0.0140(7) 0.0132(6)
O9 0.0398(8) 0.0323(8) 0.0455(8) -0.0066(6) 0.0108(6) 0.0054(6)
N1 0.0365(10) 0.0361(10) 0.0497(11) -0.0033(8) 0.0210(9) -0.0027(8)
N2 0.0243(8) 0.0309(9) 0.0330(8) -0.0003(6) 0.0055(6) 0.0045(6)
N3 0.0225(8) 0.0273(8) 0.0296(8) -0.0016(6) 0.0058(6) 0.0026(6)
C1 0.0288(10) 0.0393(11) 0.0351(10) 0.0083(8) 0.0089(8) 0.0036(8)
C2 0.0295(11) 0.0598(15) 0.0344(11) 0.0087(10) 0.0129(9) 0.0062(9)
C3 0.0309(11) 0.0542(14) 0.0356(11) -0.0023(9) 0.0092(9) 0.0151(10)
C4 0.0403(12) 0.0377(12) 0.0403(11) 0.0042(9) 0.0067(9) 0.0125(9)
C5 0.0342(11) 0.0365(11) 0.0331(10) 0.0073(8) 0.0125(8) 0.0071(8)
C6 0.0233(9) 0.0325(11) 0.0263(9) 0.0026(7) 0.0057(7) 0.0041(8)
C7 0.0247(10) 0.0311(10) 0.0339(10) 0.0013(8) 0.0081(8) 0.0035(8)
C8 0.0297(10) 0.0312(10) 0.0341(10) 0.0064(8) 0.0149(8) 0.0069(8)
C9 0.0328(11) 0.0279(10) 0.0358(10) 0.0019(8) 0.0136(8) -0.0003(8)
C10 0.0253(10) 0.0369(11) 0.0372(11) 0.0042(8) 0.0115(8) -0.0015(8)
C11 0.0276(10) 0.0350(11) 0.0356(10) 0.0073(8) 0.0155(8) 0.0059(8)
C12 0.0293(10) 0.0296(10) 0.0266(9) 0.0076(7) 0.0115(8) 0.0054(8)
C13 0.0239(9) 0.0310(10) 0.0312(10) 0.0054(8) 0.0092(8) 0.0041(8)
C14 0.0267(10) 0.0306(10) 0.0278(9) 0.0066(7) 0.0130(8) 0.0057(8)
C15 0.0270(10) 0.0278(10) 0.0292(9) 0.0052(7) 0.0104(8) 0.0068(8)
C16 0.0226(9) 0.0310(10) 0.0305(10) 0.0038(8) 0.0065(8) 0.0018(8)
C17 0.0210(9) 0.0316(10) 0.0358(10) 0.0053(8) 0.0095(8) 0.0059(7)
C18 0.0230(9) 0.0294(10) 0.0256(9) 0.0056(7) 0.0077(7) 0.0041(7)
C19 0.0238(10) 0.0320(10) 0.0284(9) 0.0045(8) 0.0055(8) 0.0030(8)
C20 0.0219(9) 0.0358(11) 0.0330(10) 0.0065(8) 0.0088(8) 0.0069(8)
C21 0.0244(10) 0.0295(10) 0.0276(9) 0.0074(7) 0.0075(8) 0.0034(8)
C22 0.0255(9) 0.0284(10) 0.0265(9) 0.0059(7) 0.0107(8) 0.0049(7)
C23 0.0255(10) 0.0287(10) 0.0257(9) 0.0055(7) 0.0081(7) 0.0017(7)
C24 0.0235(9) 0.0340(10) 0.0299(10) 0.0072(8) 0.0082(8) 0.0058(8)
C25 0.0293(10) 0.0287(10) 0.0286(9) 0.0052(7) 0.0109(8) 0.0049(8)
C26 0.0284(10) 0.0292(10) 0.0307(10) 0.0016(8) 0.0070(8) 0.0008(8)
C27 0.0224(9) 0.0331(10) 0.0321(10) 0.0047(8) 0.0075(8) 0.0040(8)
C28 0.0242(10) 0.0353(11) 0.0417(11) 0.0040(8) 0.0062(8) 0.0044(8)
C29 0.0312(10) 0.0333(11) 0.0361(11) 0.0010(8) 0.0053(8) 0.0037(8)
C30 0.0300(11) 0.0355(11) 0.0389(11) 0.0051(8) 0.0033(9) 0.0001(8)
C31 0.0282(10) 0.0363(11) 0.0421(11) 0.0085(9) 0.0055(9) -0.0005(8)
C32 0.0308(11) 0.0369(11) 0.0375(11) 0.0102(8) 0.0070(8) 0.0039(8)
C33 0.0264(10) 0.0366(11) 0.0364(11) 0.0086(8) 0.0066(8) 0.0017(8)
C34 0.0253(10) 0.0364(11) 0.0358(10) 0.0073(8) 0.0047(8) 0.0003(8)
C35 0.0227(10) 0.0350(11) 0.0383(11) 0.0057(8) 0.0053(8) 0.0051(8)
C36 0.0331(11) 0.0332(11) 0.0339(10) 0.0060(8) 0.0124(9) 0.0054(8)
C37 0.0621(15) 0.0323(12) 0.0484(13) -0.0050(9) 0.0212(11) 0.0094(10)

loop_
_atom_type_symbol
_atom_type_description
_atom_type_scat_dispersion_real
_atom_type_scat_dispersion_imag
_atom_type_scat_source
C C 0.0033 0.0016 'International Tables Vol C Tables 4.2.6.8 and 6.1.1.4'
H H 0.0000 0.0000 'International Tables Vol C Tables 4.2.6.8 and 6.1.1.4'
N N 0.0061 0.0033 'International Tables Vol C Tables 4.2.6.8 and 6.1.1.4'
O O 0.0106 0.0060 'International Tables Vol C Tables 4.2.6.8 and 6.1.1.4'

loop_
_geom_angle_atom_site_label_1
_geom_angle_atom_site_label_2
_geom_angle_atom_site_label_3
_geom_angle
C8 O1 C7 119.32(13)
C16 O5 C28 118.18(13)
C23 O7 C35 118.04(13)
C36 O9 C37 115.35(15)
O2 N1 O3 124.29(17)
O2 N1 C9 118.88(18)
O3 N1 C9 116.82(17)
C14 N2 C15 129.29(15)
C14 N2 H8 115.4
C15 N2 H8 115.4
C21 N3 C22 128.29(14)
C21 N3 H9 115.9
C22 N3 H9 115.9
C6 C1 C2 120.16(19)
C6 C1 H1 119.9
C2 C1 H1 119.9
C3 C2 C1 120.09(19)
C3 C2 H2 120.0
C1 C2 H2 120.0
C2 C3 C4 120.42(18)
C2 C3 H3 119.8
C4 C3 H3 119.8
C3 C4 C5 119.4(2)
C3 C4 H4 120.3
C5 C4 H4 120.3
C4 C5 C6 120.83(18)
C4 C5 H5 119.6
C6 C5 H5 119.6
C1 C6 C5 119.13(16)
C1 C6 C7 120.80(17)
C5 C6 C7 120.05(16)
O1 C7 C6 105.51(13)
O1 C7 H7A 110.6
C6 C7 H7A 110.6
O1 C7 H7B 110.6
C6 C7 H7B 110.6
H7A C7 H7B 108.8
O1 C8 C9 116.45(15)
O1 C8 C13 125.43(16)
C9 C8 C13 118.03(15)
C10 C9 C8 122.19(16)
C10 C9 N1 117.48(16)
C8 C9 N1 120.23(15)
C9 C10 C11 119.56(17)
C9 C10 H10 120.2
C11 C10 H10 120.2
C10 C11 C12 119.79(16)
C10 C11 H11 120.1
C12 C11 H11 120.1
C11 C12 C13 120.49(16)
C11 C12 C14 122.63(15)
C13 C12 C14 116.88(15)
C8 C13 C12 119.91(16)
C8 C13 H13 120.0
C12 C13 H13 120.0
O4 C14 N2 124.19(15)
O4 C14 C12 121.83(15)
N2 C14 C12 113.97(15)
C20 C15 N2 124.98(15)
C20 C15 C16 119.30(15)
N2 C15 C16 115.67(15)
O5 C16 C17 125.42(15)
O5 C16 C15 114.07(15)
C17 C16 C15 120.50(15)
C16 C17 C18 120.25(16)
C16 C17 H17 119.9
C18 C17 H17 119.9
C19 C18 C17 118.95(16)
C19 C18 C21 116.96(15)
C17 C18 C21 124.09(15)
C20 C19 C18 121.32(16)
C20 C19 H19 119.3
C18 C19 H19 119.3
C19 C20 C15 119.67(16)
C19 C20 H20 120.2
C15 C20 H20 120.2
O6 C21 N3 122.47(15)
O6 C21 C18 121.06(15)
N3 C21 C18 116.46(14)
C27 C22 N3 124.36(15)
C27 C22 C23 119.35(15)
N3 C22 C23 116.29(14)
O7 C23 C24 125.24(15)
O7 C23 C22 114.53(14)
C24 C23 C22 120.23(15)
C23 C24 C25 119.77(16)
C23 C24 H24 120.1
C25 C24 H24 120.1
C26 C25 C24 120.08(16)
C26 C25 C36 122.25(16)
C24 C25 C36 117.65(15)
C25 C26 C27 120.47(16)
C25 C26 H26 119.8
C27 C26 H26 119.8
C26 C27 C22 120.09(16)
C26 C27 H27 120.0
C22 C27 H27 120.0
O5 C28 C29 107.20(15)
O5 C28 H28A 110.3
C29 C28 H28A 110.3
O5 C28 H28B 110.3
C29 C28 H28B 110.3
H28A C28 H28B 108.5
C28 C29 C30 113.76(15)
C28 C29 H29A 108.8
C30 C29 H29A 108.8
C28 C29 H29B 108.8
C30 C29 H29B 108.8
H29A C29 H29B 107.7
C29 C30 C31 114.50(15)
C29 C30 H30A 108.6
C31 C30 H30A 108.6
C29 C30 H30B 108.6
C31 C30 H30B 108.6
H30A C30 H30B 107.6
C32 C31 C30 113.31(16)
C32 C31 H31A 108.9
C30 C31 H31A 108.9
C32 C31 H31B 108.9
C30 C31 H31B 108.9
H31A C31 H31B 107.7
C33 C32 C31 116.56(16)
C33 C32 H32A 108.2
C31 C32 H32A 108.2
C33 C32 H32B 108.2
C31 C32 H32B 108.2
H32A C32 H32B 107.3
C34 C33 C32 111.07(15)
C34 C33 H33A 109.4
C32 C33 H33A 109.4
C34 C33 H33B 109.4
C32 C33 H33B 109.4
H33A C33 H33B 108.0
C35 C34 C33 116.08(16)
C35 C34 H34A 108.3
C33 C34 H34A 108.3
C35 C34 H34B 108.3
C33 C34 H34B 108.3
H34A C34 H34B 107.4
O7 C35 C34 106.98(14)
O7 C35 H35A 110.3
C34 C35 H35A 110.3
O7 C35 H35B 110.3
C34 C35 H35B 110.3
H35A C35 H35B 108.6
O8 C36 O9 122.89(17)
O8 C36 C25 125.21(17)
O9 C36 C25 111.90(15)
O9 C37 H37A 109.5
O9 C37 H37B 109.5
H37A C37 H37B 109.5
O9 C37 H37C 109.5
H37A C37 H37C 109.5
H37B C37 H37C 109.5

loop_
_geom_bond_atom_site_label_1
_geom_bond_atom_site_label_2
_geom_bond_distance
O1 C8 1.357(2)
O1 C7 1.437(2)
O2 N1 1.225(2)
O3 N1 1.236(2)
O4 C14 1.222(2)
O5 C16 1.377(2)
O5 C28 1.448(2)
O6 C21 1.228(2)
O7 C23 1.373(2)
O7 C35 1.457(2)
O8 C36 1.202(2)
O9 C36 1.348(2)
O9 C37 1.451(2)
N1 C9 1.475(2)
N2 C14 1.364(2)
N2 C15 1.406(2)
N2 H8 0.8800
N3 C21 1.369(2)
N3 C22 1.410(2)
N3 H9 0.8800
C1 C6 1.388(2)
C1 C2 1.393(3)
C1 H1 0.9500
C2 C3 1.375(3)
C2 H2 0.9500
C3 C4 1.387(3)
C3 H3 0.9500
C4 C5 1.388(3)
C4 H4 0.9500
C5 C6 1.389(2)
C5 H5 0.9500
C6 C7 1.509(2)
C7 H7A 0.9900
C7 H7B 0.9900
C8 C9 1.396(2)
C8 C13 1.399(2)
C9 C10 1.377(2)
C10 C11 1.383(2)
C10 H10 0.9500
C11 C12 1.390(2)
C11 H11 0.9500
C12 C13 1.401(2)
C12 C14 1.513(2)
C13 H13 0.9500
C15 C20 1.391(2)
C15 C16 1.411(2)
C16 C17 1.381(2)
C17 C18 1.400(2)
C17 H17 0.9500
C18 C19 1.392(2)
C18 C21 1.500(2)
C19 C20 1.390(2)
C19 H19 0.9500
C20 H20 0.9500
C22 C27 1.391(2)
C22 C23 1.414(2)
C23 C24 1.381(2)
C24 C25 1.401(2)
C24 H24 0.9500
C25 C26 1.385(2)
C25 C36 1.489(2)
C26 C27 1.390(2)
C26 H26 0.9500
C27 H27 0.9500
C28 C29 1.515(2)
C28 H28A 0.9900
C28 H28B 0.9900
C29 C30 1.534(2)
C29 H29A 0.9900
C29 H29B 0.9900
C30 C31 1.544(3)
C30 H30A 0.9900
C30 H30B 0.9900
C31 C32 1.527(3)
C31 H31A 0.9900
C31 H31B 0.9900
C32 C33 1.526(2)
C32 H32A 0.9900
C32 H32B 0.9900
C33 C34 1.524(3)
C33 H33A 0.9900
C33 H33B 0.9900
C34 C35 1.511(2)
C34 H34A 0.9900
C34 H34B 0.9900
C35 H35A 0.9900
C35 H35B 0.9900
C37 H37A 0.9800
C37 H37B 0.9800
C37 H37C 0.9800

loop_
_geom_hbond_atom_site_label_D
_geom_hbond_atom_site_label_H
_geom_hbond_atom_site_label_A
_geom_hbond_distance_DH
_geom_hbond_distance_HA
_geom_hbond_distance_DA
_geom_hbond_angle_DHA
N3 H9 O7 0.88 2.19 2.6082(18) 108.9
N2 H8 O5 0.88 2.15 2.5824(18) 109.5

loop_
_geom_torsion_atom_site_label_1
_geom_torsion_atom_site_label_2
_geom_torsion_atom_site_label_3
_geom_torsion_atom_site_label_4
_geom_torsion
C6 C1 C2 C3 0.8(3)
C1 C2 C3 C4 -1.3(3)
C2 C3 C4 C5 0.4(3)
C3 C4 C5 C6 1.1(3)
C2 C1 C6 C5 0.6(3)
C2 C1 C6 C7 179.10(16)
C4 C5 C6 C1 -1.6(3)
C4 C5 C6 C7 179.97(16)
C8 O1 C7 C6 176.81(15)
C1 C6 C7 O1 -127.90(17)
C5 C6 C7 O1 50.6(2)
C7 O1 C8 C9 -169.60(16)
C7 O1 C8 C13 6.8(3)
O1 C8 C9 C10 175.66(17)
C13 C8 C9 C10 -1.0(3)
O1 C8 C9 N1 -0.6(3)
C13 C8 C9 N1 -177.27(17)
O2 N1 C9 C10 136.75(19)
O3 N1 C9 C10 -43.0(2)
O2 N1 C9 C8 -46.8(3)
O3 N1 C9 C8 133.47(19)
C8 C9 C10 C11 0.5(3)
N1 C9 C10 C11 176.89(17)
C9 C10 C11 C12 -0.3(3)
C10 C11 C12 C13 0.7(3)
C10 C11 C12 C14 -179.22(16)
O1 C8 C13 C12 -175.02(17)
C9 C8 C13 C12 1.3(3)
C11 C12 C13 C8 -1.2(3)
C14 C12 C13 C8 178.73(16)
C15 N2 C14 O4 -0.4(3)
C15 N2 C14 C12 179.00(16)
C11 C12 C14 O4 -160.29(17)
C13 C12 C14 O4 19.8(2)
C11 C12 C14 N2 20.3(2)
C13 C12 C14 N2 -159.65(16)
C14 N2 C15 C20 -8.5(3)
C14 N2 C15 C16 174.08(17)
C28 O5 C16 C17 -13.4(3)
C28 O5 C16 C15 167.61(15)
C20 C15 C16 O5 179.95(15)
N2 C15 C16 O5 -2.5(2)
C20 C15 C16 C17 0.9(3)
N2 C15 C16 C17 178.48(16)
O5 C16 C17 C18 -179.26(16)
C15 C16 C17 C18 -0.3(3)
C16 C17 C18 C19 -0.5(3)
C16 C17 C18 C21 179.14(16)
C17 C18 C19 C20 0.7(3)
C21 C18 C19 C20 -178.94(16)
C18 C19 C20 C15 -0.1(3)
N2 C15 C20 C19 -178.02(16)
C16 C15 C20 C19 -0.7(3)
C22 N3 C21 O6 -0.8(3)
C22 N3 C21 C18 -179.95(15)
C19 C18 C21 O6 1.4(2)
C17 C18 C21 O6 -178.18(17)
C19 C18 C21 N3 -179.39(15)
C17 C18 C21 N3 1.0(2)
C21 N3 C22 C27 0.4(3)
C21 N3 C22 C23 -179.66(16)
C35 O7 C23 C24 -9.6(2)
C35 O7 C23 C22 170.68(15)
C27 C22 C23 O7 -179.29(15)
N3 C22 C23 O7 0.8(2)
C27 C22 C23 C24 0.9(3)
N3 C22 C23 C24 -178.96(15)
O7 C23 C24 C25 179.42(16)
C22 C23 C24 C25 -0.8(3)
C23 C24 C25 C26 0.1(3)
C23 C24 C25 C36 178.53(16)
C24 C25 C26 C27 0.6(3)
C36 C25 C26 C27 -177.80(17)
C25 C26 C27 C22 -0.5(3)
N3 C22 C27 C26 179.60(16)
C23 C22 C27 C26 -0.3(3)
C16 O5 C28 C29 173.82(15)
O5 C28 C29 C30 179.00(15)
C28 C29 C30 C31 50.1(2)
C29 C30 C31 C32 -93.2(2)
C30 C31 C32 C33 146.95(16)
C31 C32 C33 C34 177.24(15)
C32 C33 C34 C35 167.24(15)
C23 O7 C35 C34 -158.99(15)
C33 C34 C35 O7 -67.52(19)
C37 O9 C36 O8 0.1(3)
C37 O9 C36 C25 179.70(16)
C26 C25 C36 O8 177.53(19)
C24 C25 C36 O8 -0.9(3)
C26 C25 C36 O9 -2.1(2)
C24 C25 C36 O9 179.51(16)
